data_2205747
loop_
_publ_author_name
'Xiangqian Wang'
'Mingjie Zhang'
'Zhaobin Qi'
'Shanshan Ma'

_publ_section_title
;
 2-Methoxy-4-[2-methyl-5-oxo-4,5-dihydro-1,3-oxazol-4-ylidene)methyl]phenyl
 acetate
;
_journal_issue 5
_journal_name_full 'Acta Crystallographica Section E'
_journal_page_first o1265
_journal_page_last o1266
_journal_paper_doi 10.1107/S1600536805010196
_journal_volume 61
_journal_year 2005
_chemical_formula_iupac 'C14 H13 N O5'
_chemical_formula_moiety 'C14 H13 N O5'
_chemical_formula_sum 'C14 H13 N O5'
_chemical_formula_weight 275.25
_chemical_melting_point 423
_chemical_name_systematic
;
2-Methoxy-4-[2-methyl-5-oxo-4,5-dihydro-1,3-oxazol-4-ylidene)methyl]phenyl
acetate
;
_space_group_IT_number 15
_symmetry_cell_setting monoclinic
_symmetry_space_group_name_Hall '-C 2yc'
_symmetry_space_group_name_H-M 'C 1 2/c 1'
_atom_sites_solution_hydrogens geom
_atom_sites_solution_primary direct
_atom_sites_solution_secondary difmap
_cell_angle_alpha 90.00
_cell_angle_beta 119.648(3)
_cell_angle_gamma 90.00
_cell_formula_units_Z 8
_cell_length_a 26.552(7)
_cell_length_b 7.3127(19)
_cell_length_c 15.933(4)
_cell_measurement_reflns_used 1346
_cell_measurement_temperature 293(2)
_cell_measurement_theta_max 21.38
_cell_measurement_theta_min 2.94
_cell_volume 2688.6(12)
_computing_cell_refinement SMART
_computing_data_collection 'SMART (Bruker, 1997)'
_computing_data_reduction SMART
_computing_molecular_graphics 'SHELXTL (Bruker, 1997)'
_computing_publication_material SHELXTL
_computing_structure_refinement 'SHELXL97 (Sheldrick, 1997)'
_computing_structure_solution 'SHELXS97 (Sheldrick, 1997)'
_diffrn_ambient_temperature 293(2)
_diffrn_measured_fraction_theta_full 0.986
_diffrn_measured_fraction_theta_max 0.986
_diffrn_measurement_device_type 'Bruker SMART CCD area-detector'
_diffrn_measurement_method '\f and \w'
_diffrn_radiation_monochromator graphite
_diffrn_radiation_source 'fine-focus sealed tube'
_diffrn_radiation_type MoK\a
_diffrn_radiation_wavelength 0.71073
_diffrn_reflns_av_R_equivalents 0.0358
_diffrn_reflns_av_sigmaI/netI 0.0513
_diffrn_reflns_limit_h_max 34
_diffrn_reflns_limit_h_min -32
_diffrn_reflns_limit_k_max 9
_diffrn_reflns_limit_k_min -9
_diffrn_reflns_limit_l_max 16
_diffrn_reflns_limit_l_min -21
_diffrn_reflns_number 8744
_diffrn_reflns_theta_full 28.12
_diffrn_reflns_theta_max 28.12
_diffrn_reflns_theta_min 1.76
_exptl_absorpt_coefficient_mu 0.105
_exptl_absorpt_correction_T_max 0.983
_exptl_absorpt_correction_T_min 0.979
_exptl_absorpt_correction_type multi-scan
_exptl_absorpt_process_details '(SADABS; Sheldrick, 1996)'
_exptl_crystal_colour colourless
_exptl_crystal_density_diffrn 1.360
_exptl_crystal_density_method 'not measured'
_exptl_crystal_description prism
_exptl_crystal_F_000 1152.0
_exptl_crystal_size_max 0.20
_exptl_crystal_size_mid 0.18
_exptl_crystal_size_min 0.16
_refine_diff_density_max 0.167
_refine_diff_density_min -0.167
_refine_ls_extinction_method none
_refine_ls_goodness_of_fit_ref 0.969
_refine_ls_hydrogen_treatment constr
_refine_ls_matrix_type full
_refine_ls_number_parameters 184
_refine_ls_number_reflns 3247
_refine_ls_number_restraints 0
_refine_ls_restrained_S_all 0.969
_refine_ls_R_factor_all 0.1126
_refine_ls_R_factor_gt 0.0433
_refine_ls_shift/su_max 0.002
_refine_ls_shift/su_mean 0.000
_refine_ls_structure_factor_coef Fsqd
_refine_ls_weighting_details 'calc w = 1/[\s^2^(Fo^2^)+(0.0686P)^2^] where P = (Fo^2^+2Fc^2^)/3'
_refine_ls_weighting_scheme calc
_refine_ls_wR_factor_gt 0.1124
_refine_ls_wR_factor_ref 0.1370
_reflns_number_gt 1535
_reflns_number_total 3293
_reflns_threshold_expression I>2\s(I)
_cod_data_source_file jh6002.cif
_cod_data_source_block I
_cod_depositor_comments
;
The following automatic conversions were performed:
'_symmetry_cell_setting' value 'Monoclinic' changed to 'monoclinic'
according to '/home/saulius/struct/CIF-dictionaries/cif_core.dic'
dictionary named 'cif_core.dic' version 2.4.1 from 2010-06-29.

Automatic conversion script
Id: cif_fix_enum 1527 2010-12-29 10:47:43Z saulius 

The following automatic conversions were performed:

'_symmetry_cell_setting' value 'Monoclinic' changed to 'monoclinic'
according to /home/saulius/struct/CIF-dictionaries/cif_core.dic
dictionary named 'cif_core.dic' version 2.4.1 from 2010-06-29.

Automatic conversion script
Id: cif_fix_values 1715 2011-07-08 13:25:40Z adriana 
;
_cod_original_sg_symbol_H-M 'C 2/c'
_cod_database_code 2205747
_cod_database_fobs_code 2205747

loop_
_symmetry_equiv_pos_as_xyz
'x, y, z'
'-x, y, -z+1/2'
'x+1/2, y+1/2, z'
'-x+1/2, y+1/2, -z+1/2'
'-x, -y, -z'
'x, -y, z-1/2'
'-x+1/2, -y+1/2, -z'
'x+1/2, -y+1/2, z-1/2'

loop_
_atom_site_label
_atom_site_fract_x
_atom_site_fract_y
_atom_site_fract_z
_atom_site_U_iso_or_equiv
_atom_site_adp_type
_atom_site_calc_flag
_atom_site_refinement_flags
_atom_site_occupancy
_atom_site_type_symbol
N1 0.46609(7) 0.6492(2) 0.58121(11) 0.0593(5) Uani d . 1 N
O1 0.53964(6) 0.7494(2) 0.56065(10) 0.0703(4) Uani d . 1 O
O2 0.49183(7) 0.8440(3) 0.40556(12) 0.0892(6) Uani d . 1 O
O3 0.17921(5) 0.59644(19) 0.22897(9) 0.0639(4) Uani d . 1 O
O4 0.17629(5) 0.5246(2) 0.39194(9) 0.0645(4) Uani d . 1 O
O5 0.17013(6) 0.2424(2) 0.33388(10) 0.0703(4) Uani d . 1 O
C1 0.48981(9) 0.7765(3) 0.47190(16) 0.0628(6) Uani d . 1 C
C2 0.44226(8) 0.7083(3) 0.48495(13) 0.0517(5) Uani d . 1 C
C3 0.52034(9) 0.6745(3) 0.61958(15) 0.0621(6) Uani d . 1 C
C4 0.56620(10) 0.6346(4) 0.71952(15) 0.0865(8) Uani d . 1 C
H4A 0.5490 0.5857 0.7554 0.130 Uiso calc R 1 H
H4B 0.5866 0.7452 0.7497 0.130 Uiso calc R 1 H
H4C 0.5928 0.5470 0.7184 0.130 Uiso calc R 1 H
C5 0.38744(8) 0.7068(3) 0.41326(13) 0.0532(5) Uani d . 1 C
H5 0.3821 0.7502 0.3546 0.064 Uiso calc R 1 H
C6 0.33450(8) 0.6486(3) 0.41149(12) 0.0482(5) Uani d . 1 C
C7 0.28334(8) 0.6494(3) 0.32161(12) 0.0506(5) Uani d . 1 C
H7 0.2849 0.6833 0.2667 0.061 Uiso calc R 1 H
C8 0.23121(8) 0.6013(3) 0.31324(13) 0.0497(5) Uani d . 1 C
C9 0.22961(8) 0.5533(3) 0.39624(13) 0.0536(5) Uani d . 1 C
C10 0.27916(9) 0.5503(3) 0.48456(14) 0.0599(5) Uani d . 1 C
H10 0.2772 0.5179 0.5393 0.072 Uiso calc R 1 H
C11 0.33210(9) 0.5954(3) 0.49269(13) 0.0575(5) Uani d . 1 C
H11 0.3658 0.5899 0.5524 0.069 Uiso calc R 1 H
C12 0.17995(9) 0.6404(3) 0.14211(13) 0.0677(6) Uani d . 1 C
H12A 0.1928 0.7642 0.1455 0.102 Uiso calc R 1 H
H12B 0.1416 0.6274 0.0878 0.102 Uiso calc R 1 H
H12C 0.2059 0.5591 0.1347 0.102 Uiso calc R 1 H
C13 0.14916(9) 0.3625(3) 0.35678(13) 0.0588(5) Uani d . 1 C
C14 0.09145(10) 0.3606(4) 0.35093(18) 0.0859(7) Uani d . 1 C
H14A 0.0618 0.3833 0.2856 0.129 Uiso calc R 1 H
H14B 0.0902 0.4539 0.3923 0.129 Uiso calc R 1 H
H14C 0.0851 0.2433 0.3712 0.129 Uiso calc R 1 H

loop_
_atom_site_aniso_label
_atom_site_aniso_U_11
_atom_site_aniso_U_22
_atom_site_aniso_U_33
_atom_site_aniso_U_12
_atom_site_aniso_U_13
_atom_site_aniso_U_23
N1 0.0460(11) 0.0727(12) 0.0532(9) -0.0032(8) 0.0200(8) -0.0001(8)
O1 0.0468(8) 0.0908(12) 0.0740(10) -0.0048(8) 0.0303(8) -0.0065(8)
O2 0.0704(11) 0.1251(15) 0.0873(11) -0.0029(9) 0.0506(9) 0.0189(10)
O3 0.0455(8) 0.0856(11) 0.0563(8) -0.0028(7) 0.0218(7) 0.0047(7)
O4 0.0560(9) 0.0783(10) 0.0750(9) -0.0129(8) 0.0445(8) -0.0178(8)
O5 0.0780(10) 0.0747(11) 0.0763(10) -0.0107(8) 0.0519(9) -0.0093(8)
C1 0.0501(13) 0.0710(15) 0.0707(14) -0.0009(11) 0.0326(12) -0.0026(11)
C2 0.0465(12) 0.0570(12) 0.0549(11) -0.0017(9) 0.0277(10) -0.0013(9)
C3 0.0502(14) 0.0720(15) 0.0614(12) -0.0017(11) 0.0255(11) -0.0091(11)
C4 0.0589(15) 0.126(2) 0.0628(13) 0.0037(14) 0.0210(11) -0.0065(13)
C5 0.0510(12) 0.0582(12) 0.0508(11) 0.0004(9) 0.0256(10) 0.0035(9)
C6 0.0443(11) 0.0516(11) 0.0484(10) -0.0016(9) 0.0228(9) 0.0006(9)
C7 0.0498(12) 0.0565(12) 0.0495(11) -0.0010(9) 0.0275(9) 0.0037(9)
C8 0.0433(11) 0.0559(12) 0.0494(11) -0.0008(9) 0.0224(9) -0.0012(9)
C9 0.0483(11) 0.0616(12) 0.0595(12) -0.0057(10) 0.0332(10) -0.0093(10)
C10 0.0656(13) 0.0723(13) 0.0515(11) -0.0093(11) 0.0363(11) -0.0046(10)
C11 0.0542(13) 0.0690(14) 0.0479(11) -0.0048(10) 0.0241(9) -0.0014(9)
C12 0.0592(14) 0.0817(15) 0.0525(12) -0.0040(11) 0.0202(10) 0.0102(10)
C13 0.0568(13) 0.0791(16) 0.0502(11) -0.0098(12) 0.0340(10) -0.0020(11)
C14 0.0649(15) 0.115(2) 0.0951(16) -0.0228(14) 0.0527(14) -0.0154(15)

loop_
_atom_type_symbol
_atom_type_description
_atom_type_scat_dispersion_real
_atom_type_scat_dispersion_imag
_atom_type_scat_source
C C 0.0033 0.0016
; International Tables
Vol. C, Tables 4.2.6.8 and 6.1.1.4
;
H H 0.0000 0.0000
; International Tables
Vol. C, Tables 4.2.6.8 and 6.1.1.4
;
N N 0.0061 0.0033
; International Tables
Vol. C, Tables 4.2.6.8 and 6.1.1.4
;
O O 0.0106 0.0060
; International Tables
Vol. C, Tables 4.2.6.8 and 6.1.1.4
;

loop_
_geom_angle_atom_site_label_1
_geom_angle_atom_site_label_2
_geom_angle_atom_site_label_3
_geom_angle
C3 N1 C2 105.76(16)
C3 O1 C1 105.08(16)
C8 O3 C12 116.93(14)
C13 O4 C9 117.98(15)
O2 C1 O1 121.51(19)
O2 C1 C2 133.4(2)
O1 C1 C2 105.09(18)
C5 C2 N1 130.00(17)
C5 C2 C1 122.25(18)
N1 C2 C1 107.75(17)
N1 C3 O1 116.31(18)
N1 C3 C4 128.6(2)
O1 C3 C4 115.10(19)
C3 C4 H4A 109.5
C3 C4 H4B 109.5
H4A C4 H4B 109.5
C3 C4 H4C 109.5
H4A C4 H4C 109.5
H4B C4 H4C 109.5
C2 C5 C6 130.80(17)
C2 C5 H5 114.6
C6 C5 H5 114.6
C11 C6 C7 119.13(17)
C11 C6 C5 123.73(16)
C7 C6 C5 117.14(16)
C8 C7 C6 121.29(17)
C8 C7 H7 119.4
C6 C7 H7 119.4
C7 C8 O3 125.62(17)
C7 C8 C9 118.54(17)
O3 C8 C9 115.84(16)
C10 C9 C8 121.01(17)
C10 C9 O4 118.82(16)
C8 C9 O4 119.88(16)
C9 C10 C11 120.41(18)
C9 C10 H10 119.8
C11 C10 H10 119.8
C6 C11 C10 119.57(17)
C6 C11 H11 120.2
C10 C11 H11 120.2
O3 C12 H12A 109.5
O3 C12 H12B 109.5
H12A C12 H12B 109.5
O3 C12 H12C 109.5
H12A C12 H12C 109.5
H12B C12 H12C 109.5
O5 C13 O4 122.58(19)
O5 C13 C14 126.7(2)
O4 C13 C14 110.8(2)
C13 C14 H14A 109.5
C13 C14 H14B 109.5
H14A C14 H14B 109.5
C13 C14 H14C 109.5
H14A C14 H14C 109.5
H14B C14 H14C 109.5

loop_
_geom_bond_atom_site_label_1
_geom_bond_atom_site_label_2
_geom_bond_distance
N1 C3 1.269(3)
N1 C2 1.407(2)
O1 C3 1.386(2)
O1 C1 1.392(2)
O2 C1 1.192(2)
O3 C8 1.370(2)
O3 C12 1.430(2)
O4 C13 1.356(2)
O4 C9 1.399(2)
O5 C13 1.190(2)
C1 C2 1.465(3)
C2 C5 1.334(3)
C3 C4 1.478(3)
C4 H4A 0.9600
C4 H4B 0.9600
C4 H4C 0.9600
C5 C6 1.456(3)
C5 H5 0.9300
C6 C11 1.382(2)
C6 C7 1.404(2)
C7 C8 1.369(3)
C7 H7 0.9300
C8 C9 1.389(3)
C9 C10 1.371(3)
C10 C11 1.386(3)
C10 H10 0.9300
C11 H11 0.9300
C12 H12A 0.9600
C12 H12B 0.9600
C12 H12C 0.9600
C13 C14 1.488(3)
C14 H14A 0.9600
C14 H14B 0.9600
C14 H14C 0.9600

loop_
_geom_torsion_atom_site_label_1
_geom_torsion_atom_site_label_2
_geom_torsion_atom_site_label_3
_geom_torsion_atom_site_label_4
_geom_torsion
C3 O1 C1 O2 178.2(2)
C3 O1 C1 C2 -1.2(2)
C3 N1 C2 C5 178.1(2)
C3 N1 C2 C1 -1.3(2)
O2 C1 C2 C5 2.8(4)
O1 C1 C2 C5 -177.86(18)
O2 C1 C2 N1 -177.8(2)
O1 C1 C2 N1 1.6(2)
C2 N1 C3 O1 0.5(2)
C2 N1 C3 C4 -179.5(2)
C1 O1 C3 N1 0.5(2)
C1 O1 C3 C4 -179.53(19)
N1 C2 C5 C6 1.8(4)
C1 C2 C5 C6 -178.9(2)
C2 C5 C6 C11 6.0(3)
C2 C5 C6 C7 -174.7(2)
C11 C6 C7 C8 1.0(3)
C5 C6 C7 C8 -178.34(18)
C6 C7 C8 O3 -179.45(17)
C6 C7 C8 C9 0.8(3)
C12 O3 C8 C7 1.9(3)
C12 O3 C8 C9 -178.33(17)
C7 C8 C9 C10 -1.3(3)
O3 C8 C9 C10 178.95(17)
C7 C8 C9 O4 172.41(17)
O3 C8 C9 O4 -7.4(3)
C13 O4 C9 C10 -107.2(2)
C13 O4 C9 C8 79.0(2)
C8 C9 C10 C11 0.0(3)
O4 C9 C10 C11 -173.80(18)
C7 C6 C11 C10 -2.3(3)
C5 C6 C11 C10 176.96(19)
C9 C10 C11 C6 1.9(3)
C9 O4 C13 O5 3.5(3)
C9 O4 C13 C14 -175.99(16)

loop_
_cod_related_entry_id
_cod_related_entry_database
_cod_related_entry_code
1 ChemSpider 20131439
